data_7217356
loop_
_publ_author_name
'Zhuang, Gui-lin'
'Tan, Li'
'Chen, Wu-lin'
'Bai, Jia-qi'
'Zhong, Xing'
'Wang, Jian-guo'

_publ_section_title
;
 Synthesis, properties, and magnetism--structure relationship of
 lanthanide-based metal--organic frameworks with (ethylenedithio)acetic
 acid
;
_journal_issue 30
_journal_name_full CrystEngComm
_journal_page_first 6963
_journal_paper_doi 10.1039/C4CE00573B
_journal_volume 16
_journal_year 2014
_chemical_formula_sum 'C12 H23 N Nd O9 S3'
_chemical_formula_weight 565.73
_chemical_name_systematic
; 
 ? 
;
_space_group_IT_number 2
_symmetry_cell_setting triclinic
_symmetry_space_group_name_Hall '-P 1'
_symmetry_space_group_name_H-M 'P -1'
_atom_sites_solution_hydrogens geom
_atom_sites_solution_primary direct
_atom_sites_solution_secondary difmap
_audit_creation_method SHELXL-97
_cell_angle_alpha 77.261(3)
_cell_angle_beta 68.453(5)
_cell_angle_gamma 78.843(3)
_cell_formula_units_Z 2
_cell_length_a 9.1400(5)
_cell_length_b 11.1538(3)
_cell_length_c 11.2716(6)
_cell_measurement_reflns_used 5249
_cell_measurement_temperature 298(2)
_cell_measurement_theta_max 29.2214
_cell_measurement_theta_min 2.9363
_cell_volume 1034.43(9)
_computing_cell_refinement CrysAlisPro
_computing_data_collection CrysAlisPro
_computing_data_reduction CrysAlisPro
_computing_structure_refinement 'SHELXL-97 (Sheldrick, 1997)'
_computing_structure_solution 'SHELXS-97 (Sheldrick, 1990)'
_diffrn_ambient_temperature 298(2)
_diffrn_measured_fraction_theta_full 0.998
_diffrn_measured_fraction_theta_max 0.998
_diffrn_measurement_device_type 'Xcalibur, Eos, Gemini ultra'
_diffrn_radiation_monochromator graphite
_diffrn_radiation_source 'Enhance (Mo) X-ray Source'
_diffrn_radiation_type MoK\a
_diffrn_radiation_wavelength 0.71073
_diffrn_reflns_av_R_equivalents 0.0252
_diffrn_reflns_av_sigmaI/netI 0.0317
_diffrn_reflns_limit_h_max 11
_diffrn_reflns_limit_h_min -11
_diffrn_reflns_limit_k_max 13
_diffrn_reflns_limit_k_min -13
_diffrn_reflns_limit_l_max 13
_diffrn_reflns_limit_l_min -13
_diffrn_reflns_number 9205
_diffrn_reflns_theta_full 26.00
_diffrn_reflns_theta_max 26.00
_diffrn_reflns_theta_min 2.94
_exptl_absorpt_coefficient_mu 2.854
_exptl_absorpt_correction_T_max 0.4349
_exptl_absorpt_correction_T_min 0.3948
_exptl_absorpt_correction_type multi-scan
_exptl_crystal_density_diffrn 1.816
_exptl_crystal_density_method 'not measured'
_exptl_crystal_F_000 564
_exptl_crystal_size_max 0.40
_exptl_crystal_size_mid 0.35
_exptl_crystal_size_min 0.35
_refine_diff_density_max 2.611
_refine_diff_density_min -0.625
_refine_diff_density_rms 0.100
_refine_ls_extinction_method none
_refine_ls_goodness_of_fit_ref 1.108
_refine_ls_hydrogen_treatment mixed
_refine_ls_matrix_type full
_refine_ls_number_parameters 235
_refine_ls_number_reflns 4058
_refine_ls_number_restraints 0
_refine_ls_restrained_S_all 1.108
_refine_ls_R_factor_all 0.0307
_refine_ls_R_factor_gt 0.0269
_refine_ls_shift/su_max 0.004
_refine_ls_shift/su_mean 0.000
_refine_ls_structure_factor_coef Fsqd
_refine_ls_weighting_details 'calc w=1/[\s^2^(Fo^2^)+(0.0345P)^2^+1.2392P] where P=(Fo^2^+2Fc^2^)/3'
_refine_ls_weighting_scheme calc
_refine_ls_wR_factor_gt 0.0706
_refine_ls_wR_factor_ref 0.0728
_reflns_number_gt 3713
_reflns_number_total 4058
_reflns_threshold_expression >2sigma(I)
_cod_duplicate_entry 7215849
_cod_data_source_file c4ce00573b2.cif
_cod_data_source_block compound2
_cod_depositor_comments
;
The following automatic conversions were performed:

'_symmetry_cell_setting' value 'Triclinic' changed to 'triclinic'
according to
/usr/data/users/saulius/crontab/automatic-downloads/current/RSC/lib/dictionaries/cif_core.dic
dictionary named 'cif_core.dic' version 2.4.2 from 2011-04-26.

Automatic conversion script
Id: cif_fix_values 2281 2013-09-26 08:29:07Z andrius 
;
_cod_original_cell_volume 1034.43(8)
_cod_original_sg_symbol_H-M 'P-1   '
_cod_database_code 7217356

loop_
_symmetry_equiv_pos_as_xyz
'x, y, z'
'-x, -y, -z'

loop_
_atom_site_label
_atom_site_type_symbol
_atom_site_fract_x
_atom_site_fract_y
_atom_site_fract_z
_atom_site_U_iso_or_equiv
_atom_site_adp_type
_atom_site_occupancy
_atom_site_symmetry_multiplicity
_atom_site_calc_flag
_atom_site_refinement_flags
Nd1 Nd 0.73063(2) 0.017910(18) 0.019351(19) 0.02322(8) Uani 1 1 d .
S1 S 0.69499(13) 0.11981(10) 0.49523(10) 0.0336(2) Uani 1 1 d .
O1 O 0.4287(3) 0.0720(3) 0.7528(3) 0.0377(7) Uani 1 1 d .
O1W O 0.5361(4) 0.2073(3) 0.0631(3) 0.0437(8) Uani 1 1 d .
N1 N 0.5730(5) -0.4957(4) -0.3275(5) 0.0534(11) Uani 1 1 d .
C1 C 0.5575(4) 0.0729(3) 0.7665(4) 0.0239(7) Uani 1 1 d .
S2 S 0.91645(14) -0.26390(10) 0.43742(11) 0.0397(3) Uani 1 1 d .
O2 O 0.5703(3) 0.0464(3) 0.8781(2) 0.0298(6) Uani 1 1 d .
O2W O 0.7803(3) 0.1323(3) 0.1640(3) 0.0392(7) Uani 1 1 d .
C2 C 0.7062(4) 0.1012(4) 0.6534(4) 0.0272(8) Uani 1 1 d .
H2A H 0.7902 0.0350 0.6604 0.033 Uiso 1 1 calc R
H2B H 0.7371 0.1767 0.6615 0.033 Uiso 1 1 calc R
S3 S 0.8486(2) -0.44608(13) -0.12460(19) 0.0692(4) Uani 1 1 d .
O3 O 0.9416(4) -0.1040(3) 0.0940(3) 0.0394(7) Uani 1 1 d .
C3 C 0.7114(5) -0.0412(4) 0.4816(4) 0.0339(9) Uani 1 1 d .
H3A H 0.6461 -0.0852 0.5622 0.041 Uiso 1 1 calc R
H3B H 0.6729 -0.0470 0.4138 0.041 Uiso 1 1 calc R
O4 O 1.1443(3) -0.1830(3) 0.1578(3) 0.0344(6) Uani 1 1 d .
C4 C 0.8828(5) -0.1015(4) 0.4506(4) 0.0327(9) Uani 1 1 d .
H4A H 0.9208 -0.0920 0.5175 0.039 Uiso 1 1 calc R
H4B H 0.9463 -0.0567 0.3697 0.039 Uiso 1 1 calc R
O5 O 0.9149(3) -0.0964(2) -0.1655(3) 0.0312(6) Uani 1 1 d .
C5 C 0.8944(5) -0.2578(4) 0.2834(4) 0.0340(9) Uani 1 1 d .
H5A H 0.9160 -0.3413 0.2641 0.041 Uiso 1 1 calc R
H5B H 0.7851 -0.2275 0.2907 0.041 Uiso 1 1 calc R
O6 O 0.7335(3) -0.2042(2) -0.0155(3) 0.0345(6) Uani 1 1 d .
C6 C 1.0009(4) -0.1770(3) 0.1718(4) 0.0254(8) Uani 1 1 d .
O7 O 0.4154(6) -0.3433(4) -0.2229(5) 0.0824(15) Uani 1 1 d .
C7 C 0.9127(7) -0.4864(6) 0.0179(7) 0.0740(18) Uani 1 1 d .
H7A H 0.8755 -0.4182 0.0664 0.089 Uiso 1 1 calc R
H7B H 0.8646 -0.5583 0.0734 0.089 Uiso 1 1 calc R
C8 C 0.9166(7) -0.3008(4) -0.1972(5) 0.0549(13) Uani 1 1 d .
H8A H 1.0308 -0.3120 -0.2193 0.066 Uiso 1 1 calc R
H8B H 0.8945 -0.2754 -0.2776 0.066 Uiso 1 1 calc R
C9 C 0.8488(5) -0.1946(4) -0.1195(4) 0.0302(9) Uani 1 1 d .
C10 C 0.5093(7) -0.3814(5) -0.3226(7) 0.0592(15) Uani 1 1 d .
H10A H 0.5359 -0.3244 -0.3986 0.071 Uiso 1 1 calc R
C11 C 0.5443(10) -0.5886(6) -0.2112(7) 0.101(3) Uani 1 1 d .
H11A H 0.4745 -0.5511 -0.1382 0.151 Uiso 1 1 calc R
H11B H 0.6430 -0.6224 -0.1979 0.151 Uiso 1 1 calc R
H11C H 0.4964 -0.6537 -0.2207 0.151 Uiso 1 1 calc R
C12 C 0.6802(9) -0.5348(6) -0.4481(7) 0.084(2) Uani 1 1 d .
H12A H 0.6898 -0.4656 -0.5172 0.125 Uiso 1 1 calc R
H12B H 0.6389 -0.5990 -0.4662 0.125 Uiso 1 1 calc R
H12C H 0.7825 -0.5658 -0.4405 0.125 Uiso 1 1 calc R

loop_
_atom_site_aniso_label
_atom_site_aniso_U_11
_atom_site_aniso_U_22
_atom_site_aniso_U_33
_atom_site_aniso_U_23
_atom_site_aniso_U_13
_atom_site_aniso_U_12
Nd1 0.01974(11) 0.03175(12) 0.01829(11) -0.00800(8) -0.00732(8) 0.00274(8)
S1 0.0368(6) 0.0411(5) 0.0185(5) -0.0034(4) -0.0074(4) -0.0001(4)
O1 0.0201(14) 0.070(2) 0.0233(14) -0.0078(14) -0.0068(12) -0.0066(13)
O1W 0.0309(16) 0.0453(17) 0.064(2) -0.0281(16) -0.0234(16) 0.0118(13)
N1 0.053(3) 0.038(2) 0.069(3) -0.018(2) -0.022(2) 0.0074(18)
C1 0.0229(18) 0.0272(17) 0.0207(18) -0.0069(15) -0.0066(15) 0.0009(14)
S2 0.0465(6) 0.0379(5) 0.0292(5) -0.0011(4) -0.0109(5) -0.0017(5)
O2 0.0269(14) 0.0438(15) 0.0176(13) -0.0065(12) -0.0068(11) -0.0014(12)
O2W 0.0265(15) 0.0548(18) 0.0441(18) -0.0290(15) -0.0146(14) 0.0063(13)
C2 0.0240(19) 0.036(2) 0.0214(19) -0.0087(16) -0.0055(16) -0.0036(15)
S3 0.0780(11) 0.0451(7) 0.0963(13) -0.0243(8) -0.0387(10) -0.0019(7)
O3 0.0377(17) 0.0466(17) 0.0311(16) -0.0052(13) -0.0164(14) 0.0095(13)
C3 0.029(2) 0.047(2) 0.028(2) -0.0126(18) -0.0092(18) -0.0067(18)
O4 0.0244(14) 0.0435(16) 0.0340(16) -0.0043(13) -0.0092(13) -0.0048(12)
C4 0.029(2) 0.044(2) 0.027(2) -0.0118(18) -0.0077(18) -0.0061(17)
O5 0.0252(14) 0.0373(15) 0.0307(15) -0.0082(12) -0.0090(12) -0.0010(11)
C5 0.031(2) 0.037(2) 0.035(2) -0.0065(18) -0.0099(19) -0.0078(17)
O6 0.0267(15) 0.0337(14) 0.0397(17) -0.0070(13) -0.0088(13) 0.0002(11)
C6 0.0265(19) 0.0276(18) 0.0239(19) -0.0129(15) -0.0092(16) 0.0035(15)
O7 0.105(4) 0.062(2) 0.097(4) -0.048(3) -0.055(3) 0.031(2)
C7 0.067(4) 0.065(4) 0.083(5) -0.008(3) -0.023(4) -0.001(3)
C8 0.074(4) 0.041(3) 0.044(3) -0.019(2) -0.012(3) 0.004(2)
C9 0.027(2) 0.035(2) 0.032(2) -0.0105(17) -0.0178(18) 0.0084(16)
C10 0.064(4) 0.040(3) 0.084(4) -0.022(3) -0.037(3) 0.008(2)
C11 0.134(7) 0.061(4) 0.079(5) 0.002(4) -0.030(5) 0.025(4)
C12 0.079(5) 0.057(4) 0.092(5) -0.022(4) -0.004(4) 0.007(3)

loop_
_atom_type_symbol
_atom_type_description
_atom_type_scat_dispersion_real
_atom_type_scat_dispersion_imag
_atom_type_scat_source
C C 0.0033 0.0016 'International Tables Vol C Tables 4.2.6.8 and 6.1.1.4'
H H 0.0000 0.0000 'International Tables Vol C Tables 4.2.6.8 and 6.1.1.4'
N N 0.0061 0.0033 'International Tables Vol C Tables 4.2.6.8 and 6.1.1.4'
O O 0.0106 0.0060 'International Tables Vol C Tables 4.2.6.8 and 6.1.1.4'
S S 0.1246 0.1234 'International Tables Vol C Tables 4.2.6.8 and 6.1.1.4'
Nd Nd -0.1943 3.0179 'International Tables Vol C Tables 4.2.6.8 and 6.1.1.4'

loop_
_geom_angle_atom_site_label_1
_geom_angle_atom_site_label_2
_geom_angle_atom_site_label_3
_geom_angle
_geom_angle_site_symmetry_1
_geom_angle_site_symmetry_3
O3 Nd1 O2 148.59(10) . 1_554
O3 Nd1 O2W 71.60(10) . .
O2 Nd1 O2W 139.51(9) 1_554 .
O3 Nd1 O4 106.39(9) . 2_755
O2 Nd1 O4 78.20(9) 1_554 2_755
O2W Nd1 O4 85.28(10) . 2_755
O3 Nd1 O1W 138.87(10) . .
O2 Nd1 O1W 72.53(10) 1_554 .
O2W Nd1 O1W 67.68(10) . .
O4 Nd1 O1W 76.15(11) 2_755 .
O3 Nd1 O1 79.37(10) . 2_656
O2 Nd1 O1 109.43(8) 1_554 2_656
O2W Nd1 O1 74.14(10) . 2_656
O4 Nd1 O1 155.82(11) 2_755 2_656
O1W Nd1 O1 84.23(11) . 2_656
O3 Nd1 O5 73.81(9) . .
O2 Nd1 O5 77.71(9) 1_554 .
O2W Nd1 O5 132.93(9) . .
O4 Nd1 O5 74.91(9) 2_755 .
O1W Nd1 O5 141.91(10) . .
O1 Nd1 O5 128.67(10) 2_656 .
O3 Nd1 O6 75.83(10) . .
O2 Nd1 O6 76.02(9) 1_554 .
O2W Nd1 O6 141.81(10) . .
O4 Nd1 O6 123.32(10) 2_755 .
O1W Nd1 O6 138.08(9) . .
O1 Nd1 O6 80.80(10) 2_656 .
O5 Nd1 O6 50.74(9) . .
O3 Nd1 O2 120.77(9) . 2_656
O2 Nd1 O2 60.57(10) 1_554 2_656
O2W Nd1 O2 110.76(9) . 2_656
O4 Nd1 O2 132.76(8) 2_755 2_656
O1W Nd1 O2 70.53(9) . 2_656
O1 Nd1 O2 48.86(8) 2_656 2_656
O5 Nd1 O2 114.06(8) . 2_656
O6 Nd1 O2 70.13(9) . 2_656
O3 Nd1 C9 73.18(10) . .
O2 Nd1 C9 75.42(10) 1_554 .
O2W Nd1 C9 144.32(10) . .
O4 Nd1 C9 99.31(11) 2_755 .
O1W Nd1 C9 147.88(10) . .
O1 Nd1 C9 104.80(11) 2_656 .
O5 Nd1 C9 25.49(10) . .
O6 Nd1 C9 25.25(10) . .
O2 Nd1 C9 92.04(10) 2_656 .
O3 Nd1 C1 100.77(10) . 2_656
O2 Nd1 C1 85.48(9) 1_554 2_656
O2W Nd1 C1 91.15(10) . 2_656
O4 Nd1 C1 149.86(9) 2_755 2_656
O1W Nd1 C1 74.83(10) . 2_656
O1 Nd1 C1 24.00(9) 2_656 2_656
O5 Nd1 C1 126.21(9) . 2_656
O6 Nd1 C1 75.74(9) . 2_656
O2 Nd1 C1 24.96(9) 2_656 2_656
C9 Nd1 C1 100.87(11) . 2_656
C2 S1 C3 99.53(19) . .
C1 O1 Nd1 100.2(2) . 2_656
C10 N1 C11 121.0(6) . .
C10 N1 C12 121.5(5) . .
C11 N1 C12 117.4(5) . .
O1 C1 O2 120.6(3) . .
O1 C1 C2 122.6(3) . .
O2 C1 C2 116.7(3) . .
O1 C1 Nd1 55.78(19) . 2_656
O2 C1 Nd1 65.21(19) . 2_656
C2 C1 Nd1 172.1(3) . 2_656
C5 S2 C4 101.58(19) . .
C1 O2 Nd1 150.5(2) . 1_556
C1 O2 Nd1 89.8(2) . 2_656
Nd1 O2 Nd1 119.43(10) 1_556 2_656
C1 C2 S1 116.9(3) . .
C8 S3 C7 102.5(3) . .
C6 O3 Nd1 156.4(3) . .
C4 C3 S1 111.0(3) . .
C6 O4 Nd1 110.3(2) . 2_755
C3 C4 S2 115.8(3) . .
C9 O5 Nd1 94.1(2) . .
C6 C5 S2 114.6(3) . .
C9 O6 Nd1 93.3(2) . .
O4 C6 O3 121.3(4) . .
O4 C6 C5 120.3(3) . .
O3 C6 C5 118.4(3) . .
C7 C7 S3 112.4(7) 2_745 .
C9 C8 S3 117.7(4) . .
O6 C9 O5 121.9(4) . .
O6 C9 C8 121.6(4) . .
O5 C9 C8 116.5(4) . .
O6 C9 Nd1 61.5(2) . .
O5 C9 Nd1 60.4(2) . .
C8 C9 Nd1 177.0(3) . .
O7 C10 N1 124.2(6) . .

loop_
_geom_bond_atom_site_label_1
_geom_bond_atom_site_label_2
_geom_bond_distance
_geom_bond_site_symmetry_2
Nd1 O3 2.439(3) .
Nd1 O2 2.468(3) 1_554
Nd1 O2W 2.486(3) .
Nd1 O4 2.491(3) 2_755
Nd1 O1W 2.496(3) .
Nd1 O1 2.531(3) 2_656
Nd1 O5 2.563(3) .
Nd1 O6 2.586(3) .
Nd1 O2 2.735(3) 2_656
Nd1 C9 2.939(4) .
Nd1 C1 3.012(4) 2_656
S1 C2 1.787(4) .
S1 C3 1.809(4) .
O1 C1 1.245(4) .
O1 Nd1 2.531(3) 2_656
N1 C10 1.299(6) .
N1 C11 1.454(8) .
N1 C12 1.454(8) .
C1 O2 1.271(4) .
C1 C2 1.513(5) .
C1 Nd1 3.012(4) 2_656
S2 C5 1.805(4) .
S2 C4 1.807(4) .
O2 Nd1 2.468(3) 1_556
O2 Nd1 2.735(3) 2_656
S3 C8 1.764(5) .
S3 C7 1.842(7) .
O3 C6 1.261(5) .
C3 C4 1.524(6) .
O4 C6 1.251(4) .
O4 Nd1 2.491(3) 2_755
O5 C9 1.268(5) .
C5 C6 1.511(5) .
O6 C9 1.256(5) .
O7 C10 1.241(7) .
C7 C7 1.482(12) 2_745
C8 C9 1.526(6) .
